data_4000093
_journal_name_full 'Chemistry of Materials'
_journal_year 2001
_chemical_formula_sum 'H17 Na8 O47.5 Si12 Ti5'
_chemical_formula_weight 1537.64
_space_group_IT_number 65
_symmetry_cell_setting orthorhombic
_symmetry_space_group_name_Hall '-C 2 2'
_symmetry_space_group_name_H-M 'C m m m'
_atom_sites_solution_hydrogens geom
_atom_sites_solution_primary direct
_atom_sites_solution_secondary difmap
_cell_angle_alpha 90.00
_cell_angle_beta 90.00
_cell_angle_gamma 90.00
_cell_formula_units_Z 1
_cell_length_a 23.2272(4)
_cell_length_b 7.1751(11)
_cell_length_c 6.9727(6)
_cell_measurement_reflns_used ?
_cell_measurement_temperature 293(2)
_cell_measurement_theta_max ?
_cell_measurement_theta_min ?
_cell_volume 1162.1(2)
_diffrn_ambient_temperature 293(2)
_diffrn_detector_area_resol_mean ?
_diffrn_measurement_device_type ?
_diffrn_measurement_method ?
_diffrn_radiation_monochromator graphite
_diffrn_radiation_source 'fine-focus sealed tube'
_diffrn_radiation_type MoK\a
_diffrn_radiation_wavelength 0.71073
_diffrn_reflns_av_R_equivalents 0.0760
_diffrn_reflns_av_sigmaI/netI 0.0798
_diffrn_reflns_limit_h_max 24
_diffrn_reflns_limit_h_min -24
_diffrn_reflns_limit_k_max 8
_diffrn_reflns_limit_k_min -8
_diffrn_reflns_limit_l_max 8
_diffrn_reflns_limit_l_min -8
_diffrn_reflns_number 981
_diffrn_reflns_theta_max 24.93
_diffrn_reflns_theta_min 4.85
_diffrn_standards_decay_% ?
_diffrn_standards_interval_count ?
_diffrn_standards_interval_time ?
_diffrn_standards_number ?
_exptl_absorpt_coefficient_mu 1.334
_exptl_absorpt_correction_T_max 0.9868
_exptl_absorpt_correction_T_min 0.9008
_exptl_absorpt_correction_type ?
_exptl_absorpt_process_details ?
_exptl_crystal_colour ?
_exptl_crystal_density_diffrn 2.197
_exptl_crystal_density_meas ?
_exptl_crystal_density_method 'not measured'
_exptl_crystal_description ?
_exptl_crystal_F_000 763
_exptl_crystal_size_max 0.08
_exptl_crystal_size_mid 0.01
_exptl_crystal_size_min 0.01
_refine_ls_extinction_coef ?
_refine_ls_extinction_method none
_refine_ls_goodness_of_fit_ref 1.119
_refine_ls_hydrogen_treatment mixed
_refine_ls_matrix_type full
_refine_ls_number_parameters 83
_refine_ls_number_reflns 582
_refine_ls_number_restraints 0
_refine_ls_restrained_S_all 1.119
_refine_ls_R_factor_all 0.1019
_refine_ls_R_factor_gt 0.0677
_refine_ls_shift/su_max 0.000
_refine_ls_shift/su_mean 0.000
_refine_ls_structure_factor_coef Fsqd
_refine_ls_weighting_details 'calc w=1/[\s^2^(Fo^2^)+(0.0600P)^2^+25.0000P] where P=(Fo^2^+2Fc^2^)/3'
_refine_ls_weighting_scheme calc
_refine_ls_wR_factor_gt 0.1593
_refine_ls_wR_factor_ref 0.1795
_reflns_number_gt 413
_reflns_number_total 582
_reflns_threshold_expression >2sigma(I)
_cod_original_sg_symbol_H-M Cmmm
_cod_original_formula_sum 'H17 Na8 O47.50 Si12 Ti5'
_cod_database_code 4000093

loop_
_symmetry_equiv_pos_as_xyz
'x, y, z'
'-x, -y, z'
'x, -y, -z'
'-x, y, -z'
'x+1/2, y+1/2, z'
'-x+1/2, -y+1/2, z'
'x+1/2, -y+1/2, -z'
'-x+1/2, y+1/2, -z'
'-x, -y, -z'
'x, y, -z'
'-x, y, z'
'x, -y, z'
'-x+1/2, -y+1/2, -z'
'x+1/2, y+1/2, -z'
'-x+1/2, y+1/2, z'
'x+1/2, -y+1/2, z'

loop_
_atom_site_label
_atom_site_type_symbol
_atom_site_fract_x
_atom_site_fract_y
_atom_site_fract_z
_atom_site_U_iso_or_equiv
_atom_site_adp_type
_atom_site_occupancy
_atom_site_symmetry_multiplicity
_atom_site_calc_flag
_atom_site_refinement_flags
_atom_site_disorder_assembly
_atom_site_disorder_group
Ti1 Ti 0.2500 0.2500 0.5000 0.0172(8) Uani 1 4 d S . .
Ti2 Ti 0.0000 0.0000 0.4417(14) 0.016(3) Uani 0.25 4 d SP . .
Si1 Si 0.16178(11) 0.5000 0.2304(4) 0.0111(8) Uani 1 2 d S . .
Si2 Si 0.0642(2) 0.4050(8) 0.5000 0.0127(12) Uani 0.50 2 d SP . .
O1 O 0.1537(4) 0.5000 0.0000 0.019(2) Uani 1 4 d S . .
O2 O 0.0955(3) 0.5000 0.3108(11) 0.0236(19) Uani 1 2 d S . .
O3 O 0.1934(2) 0.3122(7) 0.2971(7) 0.0199(13) Uani 1 1 d . . .
O4 O 0.2199(4) 0.0000 0.5000 0.018(2) Uani 1 4 d S . .
O5 O 0.0000 0.5000 0.5000 0.019(3) Uani 1 8 d S . .
O6 O 0.0612(7) 0.179(2) 0.5000 0.026(4) Uani 0.50 2 d SP . .
O7 O 0.0000 0.0000 0.198(9) 0.039(13) Uani 0.25 4 d SP . .
Na1 Na 0.2500 0.2500 0.0000 0.030(3) Uani 0.50 4 d SP . .
Na2 Na 0.1400(4) 0.0000 0.2757(14) 0.063(3) Uani 0.75 2 d SP . .
O1W O 0.2084(10) 0.058(3) 0.0000 0.056(7) Uani 0.50 2 d SP . .
O2W O 0.0812(17) 0.094(7) 0.0000 0.057(13) Uani 0.25 2 d SP . .
O5W O 0.473(2) 0.148(10) 0.0000 0.10(2) Uiso 0.25 2 d SP . .
O6W O 0.5000 0.0000 0.0000 0.08(3) Uiso 0.25 8 d SP . .

loop_
_atom_site_aniso_label
_atom_site_aniso_U_11
_atom_site_aniso_U_22
_atom_site_aniso_U_33
_atom_site_aniso_U_23
_atom_site_aniso_U_13
_atom_site_aniso_U_12
Ti1 0.0173(15) 0.0219(17) 0.0124(14) 0.000 0.000 0.0057(11)
Ti2 0.017(5) 0.014(5) 0.016(7) 0.000 0.000 0.000
Si1 0.0135(14) 0.0147(15) 0.0052(14) 0.000 -0.0008(10) 0.000
Si2 0.010(3) 0.014(3) 0.015(3) 0.000 0.000 0.001(2)
O1 0.023(6) 0.031(6) 0.003(5) 0.000 0.000 0.000
O2 0.013(4) 0.037(5) 0.021(4) 0.000 0.005(3) 0.000
O3 0.024(3) 0.018(3) 0.017(3) 0.001(2) -0.010(2) 0.002(2)
O4 0.009(5) 0.015(5) 0.029(6) 0.000 0.000 0.000
O5 0.018(8) 0.025(9) 0.014(8) 0.000 0.000 0.000
O6 0.037(10) 0.020(9) 0.022(9) 0.000 0.000 -0.014(7)
O7 0.05(3) 0.01(2) 0.06(4) 0.000 0.000 0.000
Na1 0.042(8) 0.030(8) 0.018(6) 0.000 0.000 0.017(6)
Na2 0.089(7) 0.040(5) 0.060(5) 0.000 -0.038(5) 0.000
O1W 0.090(15) 0.037(16) 0.040(11) 0.000 0.000 0.022(10)
O2W 0.04(2) 0.09(3) 0.04(2) 0.000 0.000 0.03(2)
